data_7059599
loop_
_publ_author_name
'Wang, Wen-Min'
'Gao, Yu'
'Yue, Rong-Xin'
'Qiao, Na'
'Wang, Dan-Tong'
'Shi, Ying'
'Zhang, Huan'
'Cui, Jian-Zhong'

_publ_section_title
;
 Construction of a family of Ln3 clusters using multidentate Schiff base
 and \b-diketonate ligands: fluorescence properties, magnetocaloric effect
 and slow magnetic relaxation
;
_journal_issue 22
_journal_name_full 'New Journal of Chemistry'
_journal_page_first 9230
_journal_page_last 9237
_journal_paper_doi 10.1039/D0NJ01172J
_journal_volume 44
_journal_year 2020
_chemical_formula_moiety 'C103 H78 Ho3 N6 O16, 2[CH4O], 3[CH2Cl2]'
_chemical_formula_sum 'C108 H92 Cl6 Ho3 N6 O18'
_chemical_formula_weight 2469.46
_space_group_crystal_system monoclinic
_space_group_IT_number 14
_space_group_name_Hall '-P 2ybc'
_space_group_name_H-M_alt 'P 1 21/c 1'
_atom_sites_solution_hydrogens geom
_atom_sites_solution_primary direct
_audit_creation_date 2020-04-29
_audit_creation_method
;
Olex2 1.2
(compiled 2018.05.29 svn.r3508 for OlexSys, GUI svn.r5506)
;
_audit_update_record
;
2020-05-06 deposited with the CCDC.	2020-05-11 downloaded from the CCDC.
;
_cell_angle_alpha 90
_cell_angle_beta 104.6138(19)
_cell_angle_gamma 90
_cell_formula_units_Z 4
_cell_length_a 25.3968(15)
_cell_length_b 17.4468(9)
_cell_length_c 23.7526(11)
_cell_measurement_reflns_used 9098
_cell_measurement_temperature 150(2)
_cell_measurement_theta_max 26.40
_cell_measurement_theta_min 2.37
_cell_volume 10184.1(9)
_computing_cell_refinement 'SAINT v8.37A (Bruker, 2015)'
_computing_data_reduction 'SAINT v8.37A (Bruker, 2015)'
_computing_molecular_graphics 'Olex2 (Dolomanov et al., 2009)'
_computing_publication_material 'Olex2 (Dolomanov et al., 2009)'
_computing_structure_refinement 'XL (Sheldrick, 2008)'
_computing_structure_solution 'SIR2004 (Burla et al.,  2007)'
_diffrn_ambient_temperature 149.99
_diffrn_measured_fraction_theta_full 0.998
_diffrn_measured_fraction_theta_max 0.995
_diffrn_measurement_device_type 'Bruker APEX-II CCD'
_diffrn_measurement_method '\f and \w scans'
_diffrn_radiation_type MoK\a
_diffrn_radiation_wavelength 0.71073
_diffrn_reflns_av_R_equivalents 0.0767
_diffrn_reflns_av_unetI/netI 0.0545
_diffrn_reflns_Laue_measured_fraction_full 0.998
_diffrn_reflns_Laue_measured_fraction_max 0.995
_diffrn_reflns_limit_h_max 31
_diffrn_reflns_limit_h_min -31
_diffrn_reflns_limit_k_max 21
_diffrn_reflns_limit_k_min -21
_diffrn_reflns_limit_l_max 29
_diffrn_reflns_limit_l_min -27
_diffrn_reflns_number 108028
_diffrn_reflns_point_group_measured_fraction_full 0.998
_diffrn_reflns_point_group_measured_fraction_max 0.995
_diffrn_reflns_theta_full 25.242
_diffrn_reflns_theta_max 26.465
_diffrn_reflns_theta_min 2.099
_diffrn_standards_number 0
_exptl_absorpt_coefficient_mu 2.536
_exptl_absorpt_correction_T_max 0.7454
_exptl_absorpt_correction_T_min 0.5900
_exptl_absorpt_correction_type multi-scan
_exptl_absorpt_process_details
;
SADABS-2016/2 (Bruker,2016/2) was used for absorption correction.
wR2(int) was 0.0919 before and 0.0612 after correction.
The Ratio of minimum to maximum transmission is 0.7915.
The \l/2 correction factor is Not present.
;
_exptl_crystal_colour yellow
_exptl_crystal_density_diffrn 1.610
_exptl_crystal_description block
_exptl_crystal_F_000 4268
_exptl_crystal_size_max 0.28
_exptl_crystal_size_mid 0.23
_exptl_crystal_size_min 0.13
_refine_diff_density_max 2.173
_refine_diff_density_min -1.496
_refine_diff_density_rms 0.151
_refine_ls_extinction_method none
_refine_ls_goodness_of_fit_ref 1.042
_refine_ls_hydrogen_treatment constr
_refine_ls_matrix_type full
_refine_ls_number_parameters 1141
_refine_ls_number_reflns 20926
_refine_ls_number_restraints 30
_refine_ls_restrained_S_all 1.047
_refine_ls_R_factor_all 0.0804
_refine_ls_R_factor_gt 0.0456
_refine_ls_shift/su_max 0.005
_refine_ls_shift/su_mean 0.000
_refine_ls_structure_factor_coef Fsqd
_refine_ls_weighting_details 'w=1/[\s^2^(Fo^2^)+(0.0708P)^2^+20.2790P] where P=(Fo^2^+2Fc^2^)/3'
_refine_ls_weighting_scheme calc
_refine_ls_wR_factor_gt 0.1113
_refine_ls_wR_factor_ref 0.1329
_reflns_Friedel_coverage 0.000
_reflns_number_gt 14641
_reflns_number_total 20926
_reflns_threshold_expression 'I > 2\s(I)'
_cod_data_source_file d0nj01172j2.cif
_cod_data_source_block 6
_cod_depositor_comments
;Adding full bibliography for 7059596--7059602.cif.

 Adding full bibliography for 7059596--7059602.cif.
;
_cod_original_formula_sum 'C108 H92 Ho3 N6 O18 Cl6'
_cod_database_code 7059599
_shelx_shelxl_version_number 2018/3
_shelx_space_group_comment
;
The symmetry employed for this shelxl refinement is uniquely defined
by the following loop, which should always be used as a source of
symmetry information in preference to the above space-group names.
They are only intended as comments.
;
_shelx_estimated_absorpt_t_max 0.748
_shelx_estimated_absorpt_t_min 0.556
_platon_squeeze_special_details
;
A solvent mask was calculated and 642 electrons were
found in a volume of 2012\%A^3 in 2 voids per unit cell.
This is consistent with the presence of 2[CH4O] and 3[CH2Cl2] per Formula Unit
which account for 648 electrons per unit cell.
;
_olex2_refinement_description
;
1. Fixed Uiso
 At 1.2 times of:
  All C(H) groups, All C(H,H) groups, All N(H) groups
2. Uiso/Uaniso restraints and constraints
C79 \\sim C74 \\sim C75: within 2A with sigma of 0.01 and sigma for terminal
atoms of 0.02
Uanis(C74) \\sim Ueq, Uanis(C78) \\sim Ueq, Uanis(C77) \\sim Ueq: with sigma of
0.01 and sigma for terminal atoms of 0.02
3.a Secondary CH2 refined with riding coordinates:
 C15(H15A,H15B), C66(H66A,H66B), C1(H1A,H1B)
3.b Aromatic/amide H refined with riding coordinates:
 C78(H78), C77(H77), C76(H76), C75(H75), C74(H74), N2(H2), C10(H10), N5(H5),
 C46(H46), C17(H17), C43(H43), C81(H81), C70(H70), C92(H92), C51(H51),
 C103(H103), C47(H47), C4(H4), C36(H36), C93(H93), C69(H69), C5(H5A), C31(H31),
 C99(H99), C84(H84), C59(H59), C72(H72), C25(H25), C44(H44), C86(H86), C48(H48),
  C12(H12), C88(H88), C29(H29), C39(H39), C22(H22), C87(H87), C32(H32),
 C13(H13), C24(H24), C45(H45), C40(H40), C102(H102), C85(H85), C54(H54), C3(H3),
  C101(H101), C33(H33), C18(H18), C63(H63), C19(H19), C57(H57), C73(H73),
 C27(H27), C71(H71), C26(H26), C96(H96), C8(H8), C100(H100), C41(H41), C30(H30),
  C60(H60), C90(H90), C61(H61), C58(H58), C42(H42), C11(H11), C62(H62),
 C55(H55), C56(H56), C89(H89), C91(H91)
3.c Fitted hexagon refined as free rotating group:
 C79(C78,C77,C76,C75,C74)
;
_olex2_submission_special_instructions 'No special instructions were received'

loop_
_space_group_symop_operation_xyz
'x, y, z'
'-x, y+1/2, -z+1/2'
'-x, -y, -z'
'x, -y-1/2, z-1/2'

loop_
_atom_site_label
_atom_site_type_symbol
_atom_site_fract_x
_atom_site_fract_y
_atom_site_fract_z
_atom_site_U_iso_or_equiv
_atom_site_adp_type
_atom_site_occupancy
_atom_site_site_symmetry_order
_atom_site_calc_flag
_atom_site_refinement_flags_posn
_atom_site_refinement_flags_adp
_atom_site_refinement_flags_occupancy
_atom_site_disorder_assembly
_atom_site_disorder_group
Ho2 Ho 0.23504(2) 0.47769(2) 0.23518(2) 0.02096(7) Uani 1 1 d . . . . .
Ho1 Ho 0.16667(2) 0.44798(2) 0.35890(2) 0.02377(8) Uani 1 1 d . . . . .
Ho3 Ho 0.33190(2) 0.36181(2) 0.16906(2) 0.02517(8) Uani 1 1 d . . . . .
O2 O 0.24569(17) 0.4355(2) 0.32791(17) 0.0273(9) Uani 1 1 d . . . . .
O5 O 0.25883(17) 0.3582(2) 0.21169(18) 0.0290(9) Uani 1 1 d . . . . .
O10 O 0.07942(18) 0.4098(2) 0.3213(2) 0.0351(10) Uani 1 1 d . . . . .
O4 O 0.3805(2) 0.2569(3) 0.1394(2) 0.0450(12) Uani 1 1 d . . . . .
O15 O 0.25519(19) 0.3514(2) 0.09472(18) 0.0345(10) Uani 1 1 d . . . . .
O7 O 0.22220(19) 0.5474(2) 0.4032(2) 0.0365(11) Uani 1 1 d . . . . .
O13 O 0.24409(18) 0.6061(2) 0.23905(18) 0.0331(10) Uani 1 1 d . . . . .
O3 O 0.30391(18) 0.4833(2) 0.18479(18) 0.0284(9) Uani 1 1 d . . . . .
O14 O 0.18482(18) 0.5181(2) 0.14773(18) 0.0321(10) Uani 1 1 d . . . . .
O1 O 0.1448(2) 0.4036(3) 0.4452(2) 0.0485(13) Uani 1 1 d . . . . .
O12 O 0.41531(19) 0.4148(3) 0.19564(19) 0.0377(11) Uani 1 1 d . . . . .
O11 O 0.37245(19) 0.3176(3) 0.26009(18) 0.0365(11) Uani 1 1 d . . . . .
O9 O 0.16962(18) 0.3228(2) 0.33470(19) 0.0334(10) Uani 1 1 d . . . . .
O8 O 0.1127(2) 0.5406(3) 0.3794(2) 0.0401(11) Uani 1 1 d . . . . .
O16 O 0.35219(19) 0.4050(3) 0.08734(18) 0.0402(11) Uani 1 1 d . . . . .
C79 C 0.2520(3) 0.7377(2) 0.2232(2) 0.0412(17) Uani 1 1 d . U . . .
C78 C 0.2523(3) 0.7988(3) 0.18574(18) 0.101(4) Uani 1 1 d G U . . .
H78 H 0.241391 0.791150 0.144842 0.121 Uiso 1 1 calc R . . . .
C77 C 0.2684(3) 0.8711(3) 0.2081(3) 0.104(4) Uani 1 1 d G U . . .
H77 H 0.268644 0.912851 0.182515 0.125 Uiso 1 1 calc R . . . .
C76 C 0.2843(3) 0.8823(2) 0.2680(3) 0.063(2) Uani 1 1 d G . . . .
H76 H 0.295411 0.931674 0.283262 0.076 Uiso 1 1 calc R . . . .
C75 C 0.2841(3) 0.8212(3) 0.30543(19) 0.104(3) Uani 1 1 d G U . . .
H75 H 0.294927 0.828797 0.346336 0.125 Uiso 1 1 calc R . . . .
C74 C 0.2679(3) 0.7489(3) 0.2831(2) 0.086(3) Uani 1 1 d G U . . .
H74 H 0.267675 0.707096 0.308664 0.104 Uiso 1 1 calc R . . . .
N3 N 0.3289(2) 0.4880(3) 0.3028(2) 0.0329(12) Uani 1 1 d . . . . .
N6 N 0.1592(2) 0.3831(3) 0.2076(2) 0.0300(12) Uani 1 1 d . . . . .
C16 C 0.3176(3) 0.1685(4) 0.1614(3) 0.0406(17) Uani 1 1 d . . . . .
N2 N 0.3381(2) 0.4536(3) 0.3581(2) 0.0309(12) Uani 1 1 d . . . . .
H2 H 0.369799 0.450307 0.383776 0.037 Uiso 1 1 calc R . . . .
N1 N 0.2420(3) 0.3887(3) 0.4315(2) 0.0348(13) Uani 1 1 d . . . . .
C10 C 0.4005(3) 0.6352(4) 0.2453(4) 0.0491(19) Uani 1 1 d . . . . .
H10 H 0.422304 0.651726 0.281884 0.059 Uiso 1 1 calc R . . . .
N5 N 0.1722(2) 0.3077(3) 0.1959(2) 0.0301(12) Uani 1 1 d . . . . .
H5 H 0.148869 0.269531 0.187826 0.036 Uiso 1 1 calc R . . . .
C21 C 0.2227(3) 0.3024(3) 0.1986(2) 0.0272(13) Uani 1 1 d . . . . .
C46 C 0.2107(4) 0.0489(5) 0.3175(4) 0.060(2) Uani 1 1 d . . . . .
H46 H 0.227506 -0.000132 0.320352 0.072 Uiso 1 1 calc R . . . .
N4 N 0.2940(3) 0.2321(3) 0.1754(2) 0.0381(14) Uani 1 1 d . . . . .
C80 C 0.2357(3) 0.6587(3) 0.2017(3) 0.0318(14) Uani 1 1 d . . . . .
C17 C 0.2905(4) 0.0982(4) 0.1558(3) 0.052(2) Uani 1 1 d . . . . .
H17 H 0.307599 0.053459 0.146109 0.062 Uiso 1 1 calc R . . . .
C7 C 0.2924(3) 0.4275(4) 0.3652(3) 0.0295(14) Uani 1 1 d . . . . .
C43 C 0.0148(3) 0.6157(5) 0.3519(4) 0.051(2) Uani 1 1 d . . . . .
H43 H 0.016612 0.568846 0.332077 0.062 Uiso 1 1 calc R . . . .
C81 C 0.2105(3) 0.6477(4) 0.1428(3) 0.0414(17) Uani 1 1 d . . . . .
H81 H 0.209382 0.689773 0.117212 0.050 Uiso 1 1 calc R . . . .
C28 C 0.1130(3) 0.5278(4) 0.2367(3) 0.0281(13) Uani 1 1 d . . . . .
C2 C 0.2338(3) 0.3502(4) 0.4770(3) 0.0397(17) Uani 1 1 d . . . . .
C52 C 0.0550(3) 0.3501(4) 0.2973(3) 0.0367(16) Uani 1 1 d . . . . .
C70 C 0.5998(3) 0.4883(6) 0.2510(4) 0.064(3) Uani 1 1 d . . . . .
H70 H 0.636427 0.475268 0.269483 0.077 Uiso 1 1 calc R . . . .
C92 C 0.1048(3) 0.3336(5) -0.0663(3) 0.055(2) Uani 1 1 d . . . . .
H92 H 0.091591 0.321424 -0.106396 0.066 Uiso 1 1 calc R . . . .
C95 C 0.2380(3) 0.3788(4) 0.0437(3) 0.0347(15) Uani 1 1 d . . . . .
C51 C 0.0811(3) 0.2810(4) 0.2899(3) 0.0366(16) Uani 1 1 d . . . . .
H51 H 0.059917 0.240401 0.269064 0.044 Uiso 1 1 calc R . . . .
C103 C 0.3424(4) 0.4966(4) -0.0519(3) 0.050(2) Uani 1 1 d . . . . .
H103 H 0.307201 0.482339 -0.074212 0.060 Uiso 1 1 calc R . . . .
C67 C 0.4572(3) 0.4117(4) 0.2373(3) 0.0359(15) Uani 1 1 d . . . . .
C47 C 0.1557(4) 0.0548(4) 0.3042(4) 0.058(2) Uani 1 1 d . . . . .
H47 H 0.134070 0.009663 0.297265 0.070 Uiso 1 1 calc R . . . .
C4 C 0.3259(3) 0.3048(4) 0.5006(3) 0.0489(19) Uani 1 1 d . . . . .
H4 H 0.354470 0.275017 0.524095 0.059 Uiso 1 1 calc R . . . .
C36 C 0.1643(3) 0.6538(4) 0.3996(3) 0.0399(16) Uani 1 1 d . . . . .
H36 H 0.162638 0.708117 0.401766 0.048 Uiso 1 1 calc R . . . .
C93 C 0.1598(3) 0.3514(4) -0.0434(3) 0.0461(19) Uani 1 1 d . . . . .
H93 H 0.183583 0.354679 -0.068395 0.055 Uiso 1 1 calc R . . . .
C69 C 0.5581(3) 0.4427(5) 0.2607(4) 0.053(2) Uani 1 1 d . . . . .
H69 H 0.566041 0.400990 0.287261 0.063 Uiso 1 1 calc R . . . .
C98 C 0.3589(3) 0.4771(4) 0.0070(3) 0.0370(16) Uani 1 1 d . . . . .
C5 C 0.3350(3) 0.3469(4) 0.4538(3) 0.0433(18) Uani 1 1 d . . . . .
H5A H 0.369749 0.347724 0.445662 0.052 Uiso 1 1 calc R . . . .
C94 C 0.1795(3) 0.3644(4) 0.0161(3) 0.0350(15) Uani 1 1 d . . . . .
C65 C 0.4176(3) 0.3231(4) 0.2967(3) 0.0335(15) Uani 1 1 d . . . . .
C82 C 0.1867(3) 0.5788(4) 0.1191(3) 0.0324(14) Uani 1 1 d . . . . .
C31 C 0.3609(4) 0.7546(5) 0.4563(4) 0.067(3) Uani 1 1 d . . . . .
H31 H 0.393081 0.784757 0.465780 0.080 Uiso 1 1 calc R . . . .
C14 C 0.3354(3) 0.5445(3) 0.1870(3) 0.0307(14) Uani 1 1 d . . . . .
C99 C 0.4115(4) 0.5002(5) 0.0376(4) 0.053(2) Uani 1 1 d . . . . .
H99 H 0.424314 0.486484 0.077381 0.064 Uiso 1 1 calc R . . . .
C9 C 0.3672(3) 0.5719(4) 0.2432(3) 0.0418(17) Uani 1 1 d . . . . .
C6 C 0.2915(3) 0.3872(3) 0.4197(3) 0.0318(14) Uani 1 1 d . . . . .
C97 C 0.3261(3) 0.4318(4) 0.0385(3) 0.0361(15) Uani 1 1 d . . . . .
C84 C 0.1072(3) 0.5463(5) 0.0368(3) 0.053(2) Uani 1 1 d . . . . .
H84 H 0.089852 0.525878 0.064602 0.064 Uiso 1 1 calc R . . . .
C59 C 0.3825(3) 0.2324(4) 0.3574(3) 0.0459(19) Uani 1 1 d . . . . .
H59 H 0.350120 0.230439 0.326881 0.055 Uiso 1 1 calc R . . . .
C64 C 0.4243(3) 0.2783(4) 0.3517(3) 0.0365(15) Uani 1 1 d . . . . .
C72 C 0.5372(4) 0.5681(5) 0.1867(4) 0.057(2) Uani 1 1 d . . . . .
H72 H 0.529662 0.611045 0.161356 0.068 Uiso 1 1 calc R . . . .
C20 C 0.2441(3) 0.2265(4) 0.1840(3) 0.0336(15) Uani 1 1 d . . . . .
C25 C 0.0087(3) 0.5576(5) 0.1653(4) 0.059(2) Uani 1 1 d . . . . .
H25 H -0.026683 0.567736 0.141396 0.071 Uiso 1 1 calc R . . . .
C83 C 0.1582(3) 0.5775(4) 0.0552(3) 0.0382(16) Uani 1 1 d . . . . .
C44 C 0.2180(3) 0.1857(4) 0.3240(3) 0.0412(17) Uani 1 1 d . . . . .
H44 H 0.239933 0.230539 0.331450 0.049 Uiso 1 1 calc R . . . .
C86 C 0.1066(4) 0.5720(5) -0.0632(3) 0.063(3) Uani 1 1 d . . . . .
H86 H 0.089046 0.570019 -0.103552 0.076 Uiso 1 1 calc R . . . .
C23 C 0.0843(3) 0.4712(4) 0.1973(3) 0.0342(15) Uani 1 1 d . . . . .
C48 C 0.1304(4) 0.1261(4) 0.3004(3) 0.049(2) Uani 1 1 d . . . . .
H48 H 0.091803 0.129447 0.291266 0.059 Uiso 1 1 calc R . . . .
C53 C -0.0063(3) 0.3552(4) 0.2783(3) 0.0436(18) Uani 1 1 d . . . . .
C12 C 0.3715(4) 0.6491(4) 0.1414(3) 0.050(2) Uani 1 1 d . . . . .
H12 H 0.372479 0.675659 0.106790 0.060 Uiso 1 1 calc R . . . .
C34 C 0.2658(3) 0.6679(4) 0.4263(3) 0.0364(16) Uani 1 1 d . . . . .
C68 C 0.5048(3) 0.4588(4) 0.2312(3) 0.0403(16) Uani 1 1 d . . . . .
C88 C 0.1840(3) 0.6059(4) 0.0151(3) 0.0474(19) Uani 1 1 d . . . . .
H88 H 0.219206 0.627940 0.027854 0.057 Uiso 1 1 calc R . . . .
C29 C 0.3128(3) 0.6415(4) 0.4135(4) 0.050(2) Uani 1 1 d . . . . .
H29 H 0.312862 0.593541 0.394497 0.060 Uiso 1 1 calc R . . . .
C39 C 0.0595(3) 0.7181(4) 0.4154(4) 0.056(2) Uani 1 1 d . . . . .
H39 H 0.091428 0.740861 0.439161 0.067 Uiso 1 1 calc R . . . .
C22 C 0.1079(3) 0.3971(4) 0.1919(3) 0.0341(15) Uani 1 1 d . . . . .
H22 H 0.084049 0.356298 0.175833 0.041 Uiso 1 1 calc R . . . .
C87 C 0.1586(4) 0.6027(5) -0.0443(3) 0.056(2) Uani 1 1 d . . . . .
H87 H 0.176859 0.621424 -0.071794 0.067 Uiso 1 1 calc R . . . .
C49 C 0.1616(3) 0.1917(4) 0.3101(3) 0.0347(15) Uani 1 1 d . . . . .
C32 C 0.3135(4) 0.7797(4) 0.4704(4) 0.060(2) Uani 1 1 d . . . . .
H32 H 0.314141 0.826350 0.491170 0.072 Uiso 1 1 calc R . . . .
C37 C 0.1155(3) 0.6116(4) 0.3878(3) 0.0369(16) Uani 1 1 d . . . . .
C15 C 0.3729(4) 0.1784(4) 0.1545(3) 0.053(2) Uani 1 1 d . . . . .
H15A H 0.399712 0.165001 0.191322 0.064 Uiso 1 1 calc R . . . .
H15B H 0.378832 0.143878 0.123596 0.064 Uiso 1 1 calc R . . . .
C13 C 0.3394(3) 0.5855(4) 0.1385(3) 0.0429(18) Uani 1 1 d . . . . .
H13 H 0.318817 0.568751 0.101403 0.052 Uiso 1 1 calc R . . . .
C66 C 0.4609(3) 0.3687(4) 0.2885(3) 0.0433(18) Uani 1 1 d . . . . .
H66A H 0.492743 0.334381 0.292887 0.052 Uiso 1 1 calc R . . . .
H66B H 0.469924 0.405279 0.321364 0.052 Uiso 1 1 calc R . . . .
C24 C 0.0321(3) 0.4870(4) 0.1645(3) 0.0417(17) Uani 1 1 d . . . . .
H24 H 0.011916 0.447707 0.140792 0.050 Uiso 1 1 calc R . . . .
C45 C 0.2421(4) 0.1143(4) 0.3268(3) 0.050(2) Uani 1 1 d . . . . .
H45 H 0.280606 0.110241 0.335246 0.060 Uiso 1 1 calc R . . . .
C35 C 0.2148(3) 0.6188(4) 0.4082(3) 0.0378(16) Uani 1 1 d . . . . .
C40 C 0.0081(4) 0.7507(5) 0.4109(5) 0.078(3) Uani 1 1 d . . . . .
H40 H 0.005800 0.797971 0.429916 0.094 Uiso 1 1 calc R . . . .
C102 C 0.3769(4) 0.5365(5) -0.0781(4) 0.059(2) Uani 1 1 d . . . . .
H102 H 0.365405 0.548041 -0.118422 0.071 Uiso 1 1 calc R . . . .
C85 C 0.0804(4) 0.5441(5) -0.0223(4) 0.066(3) Uani 1 1 d . . . . .
H85 H 0.044667 0.523817 -0.034589 0.079 Uiso 1 1 calc R . . . .
C54 C -0.0371(3) 0.3093(4) 0.2347(4) 0.056(2) Uani 1 1 d . . . . .
H54 H -0.019712 0.274334 0.214539 0.067 Uiso 1 1 calc R . . . .
C1 C 0.1792(3) 0.3555(5) 0.4878(3) 0.051(2) Uani 1 1 d . . . . .
H1A H 0.162992 0.303632 0.486200 0.061 Uiso 1 1 calc R . . . .
H1B H 0.182163 0.376726 0.527146 0.061 Uiso 1 1 calc R . . . .
C3 C 0.2762(4) 0.3063(4) 0.5127(3) 0.048(2) Uani 1 1 d . . . . .
H3 H 0.270037 0.278170 0.544749 0.057 Uiso 1 1 calc R . . . .
C101 C 0.4271(4) 0.5594(5) -0.0468(4) 0.063(2) Uani 1 1 d . . . . .
H101 H 0.450048 0.587514 -0.065372 0.076 Uiso 1 1 calc R . . . .
C33 C 0.2659(3) 0.7379(4) 0.4546(3) 0.0474(19) Uani 1 1 d . . . . .
H33 H 0.233591 0.756682 0.463030 0.057 Uiso 1 1 calc R . . . .
C18 C 0.2392(4) 0.0938(4) 0.1642(4) 0.055(2) Uani 1 1 d . . . . .
H18 H 0.220271 0.046323 0.159933 0.066 Uiso 1 1 calc R . . . .
C63 C 0.4712(4) 0.2784(6) 0.3966(3) 0.070(3) Uani 1 1 d . . . . .
H63 H 0.501617 0.308131 0.393296 0.084 Uiso 1 1 calc R . . . .
C38 C 0.0625(3) 0.6509(4) 0.3836(3) 0.0463(18) Uani 1 1 d . . . . .
C19 C 0.2154(3) 0.1591(4) 0.1789(3) 0.0439(18) Uani 1 1 d . . . . .
H19 H 0.179992 0.157648 0.185452 0.053 Uiso 1 1 calc R . . . .
C57 C -0.0891(4) 0.4067(6) 0.2951(6) 0.084(3) Uani 1 1 d . . . . .
H57 H -0.106827 0.439546 0.316370 0.101 Uiso 1 1 calc R . . . .
C73 C 0.4949(3) 0.5223(4) 0.1943(3) 0.0444(18) Uani 1 1 d . . . . .
H73 H 0.458562 0.534274 0.174111 0.053 Uiso 1 1 calc R . . . .
C27 C 0.0885(3) 0.5992(4) 0.2369(3) 0.0418(17) Uani 1 1 d . . . . .
H27 H 0.107413 0.638356 0.261771 0.050 Uiso 1 1 calc R . . . .
C71 C 0.5898(4) 0.5514(5) 0.2156(4) 0.058(2) Uani 1 1 d . . . . .
H71 H 0.618890 0.583143 0.211221 0.070 Uiso 1 1 calc R . . . .
C50 C 0.1371(3) 0.2700(3) 0.3123(3) 0.0316(14) Uani 1 1 d . . . . .
C26 C 0.0375(4) 0.6145(5) 0.2018(4) 0.059(2) Uani 1 1 d . . . . .
H26 H 0.021916 0.663848 0.202331 0.071 Uiso 1 1 calc R . . . .
C96 C 0.2704(3) 0.4197(4) 0.0151(3) 0.0371(16) Uani 1 1 d . . . . .
H96 H 0.253927 0.440467 -0.022191 0.044 Uiso 1 1 calc R . . . .
C8 C 0.3679(3) 0.5324(4) 0.2962(3) 0.0373(16) Uani 1 1 d . . . . .
H8 H 0.398606 0.539019 0.328276 0.045 Uiso 1 1 calc R . . . .
C100 C 0.4448(4) 0.5420(5) 0.0118(4) 0.057(2) Uani 1 1 d . . . . .
H100 H 0.479510 0.558665 0.033789 0.068 Uiso 1 1 calc R . . . .
C41 C -0.0382(4) 0.7168(5) 0.3803(5) 0.067(3) Uani 1 1 d . . . . .
H41 H -0.072594 0.738640 0.379974 0.080 Uiso 1 1 calc R . . . .
C30 C 0.3601(3) 0.6854(5) 0.4286(4) 0.064(3) Uani 1 1 d . . . . .
H30 H 0.392213 0.667215 0.419502 0.077 Uiso 1 1 calc R . . . .
C60 C 0.3866(4) 0.1883(4) 0.4074(3) 0.053(2) Uani 1 1 d . . . . .
H60 H 0.357026 0.156777 0.410672 0.063 Uiso 1 1 calc R . . . .
C90 C 0.0892(4) 0.3511(7) 0.0287(4) 0.083(4) Uani 1 1 d . . . . .
H90 H 0.064721 0.353725 0.053038 0.100 Uiso 1 1 calc R . . . .
C61 C 0.4327(4) 0.1903(5) 0.4512(4) 0.064(3) Uani 1 1 d . . . . .
H61 H 0.435373 0.159736 0.484896 0.077 Uiso 1 1 calc R . . . .
C58 C -0.0326(4) 0.4044(5) 0.3079(4) 0.063(2) Uani 1 1 d . . . . .
H58 H -0.011811 0.436896 0.337357 0.075 Uiso 1 1 calc R . . . .
O6 O 0.16107(18) 0.5113(2) 0.27255(17) 0.0291(10) Uani 1 1 d . . . . .
C42 C -0.0353(3) 0.6495(5) 0.3493(4) 0.056(2) Uani 1 1 d . . . . .
H42 H -0.067627 0.626754 0.326329 0.067 Uiso 1 1 calc R . . . .
C11 C 0.4031(4) 0.6754(4) 0.1954(3) 0.054(2) Uani 1 1 d . . . . .
H11 H 0.425625 0.719366 0.197708 0.065 Uiso 1 1 calc R . . . .
C62 C 0.4740(4) 0.2345(6) 0.4473(4) 0.081(3) Uani 1 1 d . . . . .
H62 H 0.505671 0.236798 0.478778 0.098 Uiso 1 1 calc R . . . .
C55 C -0.0935(4) 0.3146(5) 0.2207(5) 0.075(3) Uani 1 1 d . . . . .
H55 H -0.114398 0.285335 0.189140 0.090 Uiso 1 1 calc R . . . .
C56 C -0.1192(4) 0.3609(6) 0.2512(6) 0.094(4) Uani 1 1 d . . . . .
H56 H -0.157825 0.361741 0.242347 0.113 Uiso 1 1 calc R . . . .
C89 C 0.1436(3) 0.3641(6) 0.0512(3) 0.061(2) Uani 1 1 d . . . . .
H89 H 0.156922 0.373018 0.091768 0.073 Uiso 1 1 calc R . . . .
C91 C 0.0700(4) 0.3339(6) -0.0302(4) 0.069(3) Uani 1 1 d . . . . .
H91 H 0.032582 0.322239 -0.045569 0.083 Uiso 1 1 calc R . . . .

loop_
_atom_site_aniso_label
_atom_site_aniso_U_11
_atom_site_aniso_U_22
_atom_site_aniso_U_33
_atom_site_aniso_U_23
_atom_site_aniso_U_13
_atom_site_aniso_U_12
Ho2 0.02333(15) 0.01848(13) 0.01932(13) -0.00087(10) 0.00212(10) 0.00031(10)
Ho1 0.02724(16) 0.02107(14) 0.02281(14) -0.00271(10) 0.00596(11) -0.00039(11)
Ho3 0.02488(16) 0.02940(14) 0.01870(13) -0.00168(10) 0.00083(11) 0.00514(11)
O2 0.025(2) 0.027(2) 0.029(2) -0.0024(17) 0.0054(18) -0.0012(18)
O5 0.026(2) 0.031(2) 0.032(2) -0.0082(18) 0.0119(19) 0.0004(18)
O10 0.030(3) 0.030(2) 0.044(3) -0.006(2) 0.005(2) -0.0006(19)
O4 0.043(3) 0.048(3) 0.040(3) -0.011(2) 0.005(2) 0.011(2)
O15 0.037(3) 0.039(2) 0.023(2) -0.0016(18) -0.0005(19) 0.001(2)
O7 0.040(3) 0.023(2) 0.044(3) -0.0055(19) 0.006(2) 0.0001(19)
O13 0.037(3) 0.031(2) 0.030(2) -0.0049(19) 0.006(2) -0.011(2)
O3 0.033(3) 0.022(2) 0.031(2) -0.0006(17) 0.0089(19) 0.0000(18)
O14 0.034(3) 0.025(2) 0.032(2) 0.0058(18) -0.001(2) -0.0015(19)
O1 0.061(4) 0.050(3) 0.038(3) 0.010(2) 0.019(3) 0.007(3)
O12 0.032(3) 0.046(3) 0.031(2) 0.003(2) 0.001(2) 0.001(2)
O11 0.032(3) 0.044(3) 0.029(2) -0.002(2) -0.002(2) 0.001(2)
O9 0.028(2) 0.024(2) 0.044(3) -0.0028(19) 0.002(2) -0.0035(18)
O8 0.036(3) 0.037(3) 0.049(3) -0.009(2) 0.012(2) 0.000(2)
O16 0.036(3) 0.058(3) 0.025(2) 0.005(2) 0.004(2) 0.007(2)
C79 0.062(5) 0.022(3) 0.045(4) -0.012(3) 0.023(4) -0.015(3)
C78 0.144(8) 0.056(5) 0.084(6) 0.003(5) -0.007(6) -0.028(6)
C77 0.155(9) 0.055(5) 0.085(6) 0.007(5) -0.001(6) -0.031(6)
C76 0.088(7) 0.039(4) 0.069(6) -0.013(4) 0.030(5) -0.010(4)
C75 0.171(9) 0.068(6) 0.060(5) -0.021(5) 0.002(6) -0.020(6)
C74 0.127(6) 0.063(4) 0.060(4) -0.022(4) 0.006(4) -0.020(4)
N3 0.037(3) 0.030(3) 0.031(3) 0.001(2) 0.007(2) 0.004(2)
N6 0.036(3) 0.023(3) 0.031(3) 0.004(2) 0.008(2) 0.003(2)
C16 0.053(5) 0.032(4) 0.032(4) -0.006(3) 0.003(3) 0.015(3)
N2 0.025(3) 0.039(3) 0.024(3) -0.002(2) -0.003(2) 0.001(2)
N1 0.056(4) 0.025(3) 0.020(2) -0.004(2) 0.003(3) -0.002(3)
C10 0.054(5) 0.043(4) 0.052(5) -0.005(3) 0.017(4) -0.012(4)
N5 0.036(3) 0.022(2) 0.029(3) -0.001(2) 0.003(2) -0.002(2)
C21 0.036(4) 0.020(3) 0.023(3) -0.001(2) 0.000(3) -0.002(3)
C46 0.074(7) 0.038(4) 0.065(5) 0.007(4) 0.010(5) 0.019(4)
N4 0.050(4) 0.031(3) 0.031(3) -0.003(2) 0.005(3) 0.012(3)
C80 0.035(4) 0.024(3) 0.038(4) -0.001(3) 0.012(3) -0.002(3)
C17 0.073(6) 0.035(4) 0.044(4) -0.006(3) 0.009(4) 0.012(4)
C7 0.030(4) 0.031(3) 0.024(3) -0.005(3) 0.000(3) 0.006(3)
C43 0.042(5) 0.046(4) 0.066(5) -0.007(4) 0.013(4) 0.003(4)
C81 0.051(5) 0.025(3) 0.043(4) 0.007(3) 0.001(3) -0.007(3)
C28 0.026(3) 0.037(3) 0.021(3) 0.007(2) 0.005(3) 0.002(3)
C2 0.055(5) 0.033(4) 0.030(3) -0.003(3) 0.008(3) -0.005(3)
C52 0.033(4) 0.035(4) 0.039(4) 0.008(3) 0.003(3) -0.009(3)
C70 0.024(4) 0.111(8) 0.056(5) 0.000(5) 0.008(4) -0.002(5)
C92 0.040(5) 0.081(6) 0.034(4) 0.003(4) -0.006(3) 0.008(4)
C95 0.041(4) 0.035(3) 0.024(3) 0.000(3) 0.000(3) 0.009(3)
C51 0.041(4) 0.026(3) 0.038(4) -0.002(3) 0.001(3) -0.006(3)
C103 0.066(6) 0.046(4) 0.035(4) 0.009(3) 0.008(4) 0.016(4)
C67 0.026(4) 0.046(4) 0.034(3) -0.001(3) 0.003(3) 0.003(3)
C47 0.075(7) 0.031(4) 0.059(5) -0.008(4) -0.002(5) -0.002(4)
C4 0.052(5) 0.049(4) 0.039(4) 0.005(3) -0.001(4) 0.013(4)
C36 0.029(4) 0.038(4) 0.050(4) -0.013(3) 0.004(3) 0.005(3)
C93 0.045(5) 0.061(5) 0.028(3) -0.008(3) 0.001(3) 0.009(4)
C69 0.034(4) 0.072(6) 0.051(5) 0.002(4) 0.009(4) 0.004(4)
C98 0.040(4) 0.043(4) 0.028(3) -0.003(3) 0.008(3) 0.006(3)
C5 0.054(5) 0.041(4) 0.027(3) 0.002(3) -0.003(3) 0.003(3)
C94 0.027(4) 0.041(4) 0.033(3) 0.005(3) -0.002(3) 0.004(3)
C65 0.031(4) 0.041(4) 0.025(3) -0.001(3) 0.002(3) 0.006(3)
C82 0.033(4) 0.033(3) 0.029(3) 0.005(3) 0.003(3) 0.003(3)
C31 0.051(6) 0.046(5) 0.091(7) -0.004(5) -0.006(5) -0.013(4)
C14 0.021(3) 0.025(3) 0.049(4) 0.007(3) 0.014(3) 0.008(2)
C99 0.058(5) 0.062(5) 0.046(4) -0.008(4) 0.025(4) -0.019(4)
C9 0.044(4) 0.041(4) 0.039(4) -0.002(3) 0.008(3) -0.006(3)
C6 0.040(4) 0.029(3) 0.023(3) -0.003(2) 0.001(3) 0.000(3)
C97 0.041(4) 0.040(4) 0.027(3) -0.001(3) 0.006(3) 0.012(3)
C84 0.048(5) 0.065(5) 0.040(4) 0.011(4) -0.003(4) -0.014(4)
C59 0.056(5) 0.045(4) 0.032(4) 0.002(3) 0.002(3) -0.007(4)
C64 0.039(4) 0.039(4) 0.028(3) 0.002(3) 0.003(3) 0.005(3)
C72 0.054(6) 0.063(5) 0.053(5) 0.005(4) 0.012(4) -0.002(4)
C20 0.040(4) 0.029(3) 0.029(3) -0.002(3) 0.004(3) 0.007(3)
C25 0.038(5) 0.075(6) 0.053(5) 0.006(4) -0.010(4) 0.021(4)
C83 0.044(4) 0.031(3) 0.031(3) 0.007(3) -0.005(3) -0.004(3)
C44 0.048(5) 0.034(4) 0.040(4) 0.001(3) 0.008(3) 0.003(3)
C86 0.071(6) 0.069(6) 0.035(4) 0.009(4) -0.013(4) -0.017(5)
C23 0.032(4) 0.039(4) 0.026(3) 0.000(3) -0.003(3) 0.001(3)
C48 0.057(5) 0.031(4) 0.054(5) -0.003(3) 0.002(4) -0.001(3)
C53 0.038(4) 0.030(4) 0.060(5) 0.008(3) 0.007(4) -0.004(3)
C12 0.066(6) 0.045(4) 0.045(4) 0.006(3) 0.025(4) -0.006(4)
C34 0.041(4) 0.025(3) 0.039(4) -0.002(3) 0.003(3) 0.001(3)
C68 0.029(4) 0.056(4) 0.035(4) -0.003(3) 0.006(3) -0.001(3)
C88 0.050(5) 0.051(4) 0.035(4) 0.008(3) -0.002(3) -0.016(4)
C29 0.036(4) 0.036(4) 0.075(6) -0.002(4) 0.012(4) -0.002(3)
C39 0.038(5) 0.045(4) 0.085(6) -0.028(4) 0.017(4) 0.006(4)
C22 0.033(4) 0.038(4) 0.027(3) 0.000(3) -0.001(3) 0.001(3)
C87 0.073(6) 0.057(5) 0.037(4) 0.011(4) 0.011(4) -0.004(4)
C49 0.044(4) 0.030(3) 0.027(3) 0.001(3) 0.002(3) 0.002(3)
C32 0.060(6) 0.035(4) 0.075(6) -0.014(4) -0.001(5) -0.010(4)
C37 0.040(4) 0.031(3) 0.037(4) -0.009(3) 0.006(3) 0.001(3)
C15 0.068(6) 0.041(4) 0.046(4) 0.001(3) 0.006(4) 0.027(4)
C13 0.052(5) 0.036(4) 0.039(4) 0.012(3) 0.008(3) 0.001(3)
C66 0.044(4) 0.049(4) 0.032(4) 0.004(3) 0.001(3) 0.008(3)
C24 0.030(4) 0.049(4) 0.040(4) -0.002(3) -0.002(3) 0.005(3)
C45 0.056(5) 0.041(4) 0.049(4) 0.006(3) 0.007(4) 0.017(4)
C35 0.047(4) 0.034(4) 0.029(3) -0.002(3) 0.003(3) -0.001(3)
C40 0.039(5) 0.049(5) 0.147(10) -0.034(6) 0.025(6) 0.003(4)
C102 0.084(7) 0.055(5) 0.043(5) 0.011(4) 0.023(5) 0.014(5)
C85 0.059(6) 0.084(6) 0.043(5) 0.016(4) -0.011(4) -0.017(5)
C54 0.039(5) 0.043(4) 0.073(6) 0.007(4) -0.009(4) -0.007(4)
C1 0.065(6) 0.056(5) 0.030(4) 0.010(3) 0.010(4) -0.006(4)
C3 0.078(6) 0.038(4) 0.024(3) 0.006(3) 0.006(4) -0.002(4)
C101 0.061(6) 0.054(5) 0.082(7) 0.014(5) 0.031(5) 0.018(5)
C33 0.046(5) 0.033(4) 0.058(5) -0.008(3) 0.002(4) -0.002(3)
C18 0.072(6) 0.028(4) 0.065(5) -0.015(3) 0.020(5) -0.002(4)
C63 0.058(6) 0.102(7) 0.037(4) 0.026(5) -0.012(4) -0.018(5)
C38 0.047(5) 0.041(4) 0.053(5) -0.005(3) 0.017(4) 0.011(3)
C19 0.062(5) 0.027(3) 0.039(4) -0.008(3) 0.005(4) -0.006(3)
C57 0.039(6) 0.068(6) 0.145(11) 0.013(7) 0.022(6) 0.003(5)
C73 0.037(4) 0.060(5) 0.037(4) 0.002(3) 0.009(3) -0.005(4)
C27 0.043(4) 0.036(4) 0.041(4) -0.006(3) 0.001(3) 0.005(3)
C71 0.045(5) 0.085(6) 0.047(5) -0.005(4) 0.014(4) -0.015(5)
C50 0.038(4) 0.029(3) 0.029(3) 0.004(3) 0.011(3) -0.003(3)
C26 0.061(6) 0.056(5) 0.054(5) -0.004(4) 0.001(4) 0.028(4)
C96 0.040(4) 0.042(4) 0.026(3) 0.005(3) 0.002(3) 0.003(3)
C8 0.032(4) 0.038(4) 0.040(4) -0.008(3) 0.004(3) -0.008(3)
C100 0.045(5) 0.063(5) 0.061(5) 0.012(4) 0.012(4) -0.005(4)
C41 0.040(5) 0.051(5) 0.109(8) -0.003(5) 0.019(5) 0.013(4)
C30 0.036(5) 0.046(5) 0.107(8) -0.010(5) 0.011(5) -0.002(4)
C60 0.055(5) 0.044(4) 0.054(5) 0.007(4) 0.004(4) -0.006(4)
C90 0.045(6) 0.158(11) 0.041(5) 0.027(6) 0.002(4) -0.023(6)
C61 0.073(7) 0.067(6) 0.051(5) 0.033(4) 0.015(5) 0.016(5)
C58 0.048(5) 0.053(5) 0.088(7) -0.001(5) 0.020(5) 0.002(4)
O6 0.031(2) 0.033(2) 0.021(2) 0.0034(17) 0.0022(18) 0.0051(19)
C42 0.041(5) 0.056(5) 0.068(6) -0.006(4) 0.008(4) -0.003(4)
C11 0.067(6) 0.044(4) 0.054(5) -0.007(4) 0.021(4) -0.020(4)
C62 0.057(6) 0.111(8) 0.059(6) 0.034(6) -0.018(5) -0.005(6)
C55 0.045(6) 0.055(5) 0.103(8) 0.019(5) -0.021(5) -0.007(4)
C56 0.039(6) 0.061(6) 0.167(12) 0.038(7) -0.003(7) 0.008(5)
C89 0.044(5) 0.102(7) 0.032(4) 0.009(4) 0.002(4) -0.003(5)
C91 0.047(5) 0.103(7) 0.048(5) 0.027(5) -0.005(4) -0.018(5)

loop_
_atom_type_symbol
_atom_type_description
_atom_type_scat_dispersion_real
_atom_type_scat_dispersion_imag
_atom_type_scat_source
C C 0.0033 0.0016 'International Tables Vol C Tables 4.2.6.8 and 6.1.1.4'
H H 0.0000 0.0000 'International Tables Vol C Tables 4.2.6.8 and 6.1.1.4'
Ho Ho -0.2175 4.6783 'International Tables Vol C Tables 4.2.6.8 and 6.1.1.4'
N N 0.0061 0.0033 'International Tables Vol C Tables 4.2.6.8 and 6.1.1.4'
O O 0.0106 0.0060 'International Tables Vol C Tables 4.2.6.8 and 6.1.1.4'

loop_
_geom_angle_atom_site_label_1
_geom_angle_atom_site_label_2
_geom_angle_atom_site_label_3
_geom_angle
_geom_angle_site_symmetry_1
_geom_angle_site_symmetry_3
_geom_angle_publ_flag
O2 Ho2 O5 88.11(14) . . ?
O2 Ho2 O3 125.70(15) . . ?
O2 Ho2 N3 62.85(16) . . ?
O2 Ho2 N6 86.28(15) . . ?
O2 Ho2 O6 67.97(14) . . ?
O5 Ho2 O3 68.74(14) . . ?
O5 Ho2 N3 87.41(16) . . ?
O5 Ho2 N6 64.25(16) . . ?
O5 Ho2 O6 127.48(15) . . ?
O13 Ho2 O2 107.25(14) . . ?
O13 Ho2 O5 152.84(15) . . ?
O13 Ho2 O3 84.15(15) . . ?
O13 Ho2 O14 75.84(15) . . ?
O13 Ho2 N3 80.38(16) . . ?
O13 Ho2 N6 137.12(16) . . ?
O13 Ho2 O6 79.57(15) . . ?
O3 Ho2 N3 67.50(16) . . ?
O3 Ho2 N6 121.14(15) . . ?
O14 Ho2 O2 153.35(16) . . ?
O14 Ho2 O5 100.57(15) . . ?
O14 Ho2 O3 80.75(16) . . ?
O14 Ho2 N3 141.92(17) . . ?
O14 Ho2 N6 75.26(15) . . ?
O14 Ho2 O6 87.12(15) . . ?
N6 Ho2 N3 139.21(16) . . ?
O6 Ho2 O3 161.67(14) . . ?
O6 Ho2 N3 117.36(16) . . ?
O6 Ho2 N6 68.01(16) . . ?
O2 Ho1 O1 130.62(16) . . ?
O2 Ho1 N1 66.44(17) . . ?
O10 Ho1 O2 133.28(15) . . ?
O10 Ho1 O7 145.22(16) . . ?
O10 Ho1 O1 80.05(18) . . ?
O10 Ho1 N1 131.46(17) . . ?
O10 Ho1 O6 87.46(16) . . ?
O7 Ho1 O2 74.76(15) . . ?
O7 Ho1 O1 95.75(17) . . ?
O7 Ho1 N1 73.70(16) . . ?
O1 Ho1 N1 64.42(19) . . ?
O9 Ho1 O2 75.04(15) . . ?
O9 Ho1 O10 73.05(15) . . ?
O9 Ho1 O7 141.52(16) . . ?
O9 Ho1 O1 86.25(17) . . ?
O9 Ho1 N1 72.69(16) . . ?
O9 Ho1 O6 103.60(15) . . ?
O8 Ho1 O2 139.51(16) . . ?
O8 Ho1 O10 73.05(16) . . ?
O8 Ho1 O7 72.44(17) . . ?
O8 Ho1 O1 76.14(18) . . ?
O8 Ho1 O9 143.93(16) . . ?
O8 Ho1 N1 123.98(17) . . ?
O8 Ho1 O6 86.82(16) . . ?
O6 Ho1 O2 68.01(15) . . ?
O6 Ho1 O7 86.48(16) . . ?
O6 Ho1 O1 161.18(17) . . ?
O6 Ho1 N1 133.60(17) . . ?
O5 Ho3 O4 129.01(16) . . ?
O5 Ho3 N4 65.43(17) . . ?
O4 Ho3 N4 63.88(19) . . ?
O15 Ho3 O5 73.50(16) . . ?
O15 Ho3 O4 96.54(16) . . ?
O15 Ho3 O3 87.72(15) . . ?
O15 Ho3 N4 72.88(17) . . ?
O3 Ho3 O5 68.95(14) . . ?
O3 Ho3 O4 162.01(17) . . ?
O3 Ho3 N4 133.78(17) . . ?
O12 Ho3 O5 133.31(15) . . ?
O12 Ho3 O4 83.06(17) . . ?
O12 Ho3 O15 143.96(16) . . ?
O12 Ho3 O3 83.28(16) . . ?
O12 Ho3 O11 72.87(16) . . ?
O12 Ho3 O16 72.63(16) . . ?
O12 Ho3 N4 135.31(18) . . ?
O11 Ho3 O5 78.31(16) . . ?
O11 Ho3 O4 82.99(16) . . ?
O11 Ho3 O15 143.06(16) . . ?
O11 Ho3 O3 104.02(15) . . ?
O11 Ho3 N4 73.93(17) . . ?
O16 Ho3 O5 139.66(16) . . ?
O16 Ho3 O4 75.99(17) . . ?
O16 Ho3 O15 72.36(17) . . ?
O16 Ho3 O3 88.79(16) . . ?
O16 Ho3 O11 141.31(17) . . ?
O16 Ho3 N4 122.21(18) . . ?
Ho2 O2 Ho1 112.15(17) . . ?
C7 O2 Ho2 124.2(4) . . ?
C7 O2 Ho1 120.6(4) . . ?
Ho2 O5 Ho3 111.80(17) . . ?
C21 O5 Ho2 121.4(4) . . ?
C21 O5 Ho3 120.0(4) . . ?
C52 O10 Ho1 137.3(4) . . ?
C15 O4 Ho3 122.7(4) . . ?
C95 O15 Ho3 136.7(5) . . ?
C35 O7 Ho1 133.7(5) . . ?
C80 O13 Ho2 134.4(4) . . ?
Ho3 O3 Ho2 110.11(16) . . ?
C14 O3 Ho2 122.0(4) . . ?
C14 O3 Ho3 122.7(4) . . ?
C82 O14 Ho2 131.7(4) . . ?
C1 O1 Ho1 124.5(4) . . ?
C67 O12 Ho3 138.7(4) . . ?
C65 O11 Ho3 138.1(4) . . ?
C50 O9 Ho1 138.7(4) . . ?
C37 O8 Ho1 136.9(5) . . ?
C97 O16 Ho3 136.7(5) . . ?
C78 C79 C74 120.0 . . ?
C78 C79 C80 122.3(4) . . ?
C74 C79 C80 117.7(4) . . ?
C79 C78 H78 120.0 . . ?
C79 C78 C77 120.0 . . ?
C77 C78 H78 120.0 . . ?
C78 C77 H77 120.0 . . ?
C76 C77 C78 120.0 . . ?
C76 C77 H77 120.0 . . ?
C77 C76 H76 120.0 . . ?
C77 C76 C75 120.0 . . ?
C75 C76 H76 120.0 . . ?
C76 C75 H75 120.0 . . ?
C74 C75 C76 120.0 . . ?
C74 C75 H75 120.0 . . ?
C79 C74 H74 120.0 . . ?
C75 C74 C79 120.0 . . ?
C75 C74 H74 120.0 . . ?
N2 N3 Ho2 118.1(4) . . ?
C8 N3 Ho2 126.3(4) . . ?
C8 N3 N2 114.6(6) . . ?
N5 N6 Ho2 117.9(4) . . ?
C22 N6 Ho2 127.6(4) . . ?
C22 N6 N5 113.1(5) . . ?
N4 C16 C17 120.6(7) . . ?
N4 C16 C15 115.5(7) . . ?
C17 C16 C15 123.8(7) . . ?
N3 N2 H2 125.4 . . ?
C7 N2 N3 109.1(5) . . ?
C7 N2 H2 125.4 . . ?
C2 N1 Ho1 122.0(5) . . ?
C2 N1 C6 119.9(6) . . ?
C6 N1 Ho1 117.5(4) . . ?
C9 C10 H10 119.0 . . ?
C9 C10 C11 122.1(7) . . ?
C11 C10 H10 119.0 . . ?
N6 N5 H5 125.0 . . ?
C21 N5 N6 110.1(5) . . ?
C21 N5 H5 125.0 . . ?
O5 C21 C20 115.8(6) . . ?
N5 C21 O5 126.2(5) . . ?
N5 C21 C20 118.0(5) . . ?
C47 C46 H46 120.2 . . ?
C47 C46 C45 119.6(7) . . ?
C45 C46 H46 120.2 . . ?
C16 N4 Ho3 122.3(5) . . ?
C20 N4 Ho3 118.3(4) . . ?
C20 N4 C16 118.5(6) . . ?
O13 C80 C79 116.7(5) . . ?
O13 C80 C81 124.0(6) . . ?
C81 C80 C79 119.2(5) . . ?
C16 C17 H17 120.0 . . ?
C18 C17 C16 120.0(7) . . ?
C18 C17 H17 120.0 . . ?
O2 C7 N2 124.6(6) . . ?
O2 C7 C6 115.8(6) . . ?
N2 C7 C6 119.5(6) . . ?
C38 C43 H43 120.1 . . ?
C42 C43 H43 120.1 . . ?
C42 C43 C38 119.8(7) . . ?
C80 C81 H81 117.8 . . ?
C82 C81 C80 124.4(6) . . ?
C82 C81 H81 117.8 . . ?
C27 C28 C23 117.8(6) . . ?
O6 C28 C23 120.3(6) . . ?
O6 C28 C27 121.9(6) . . ?
N1 C2 C1 117.0(6) . . ?
N1 C2 C3 120.7(7) . . ?
C3 C2 C1 122.4(7) . . ?
O10 C52 C51 124.4(6) . . ?
O10 C52 C53 115.8(6) . . ?
C51 C52 C53 119.7(6) . . ?
C69 C70 H70 119.0 . . ?
C71 C70 H70 119.0 . . ?
C71 C70 C69 122.1(8) . . ?
C93 C92 H92 120.3 . . ?
C91 C92 H92 120.3 . . ?
C91 C92 C93 119.4(7) . . ?
O15 C95 C94 114.9(6) . . ?
O15 C95 C96 123.7(6) . . ?
C96 C95 C94 121.4(6) . . ?
C52 C51 H51 118.8 . . ?
C50 C51 C52 122.4(6) . . ?
C50 C51 H51 118.8 . . ?
C98 C103 H103 119.7 . . ?
C102 C103 H103 119.7 . . ?
C102 C103 C98 120.6(8) . . ?
O12 C67 C68 116.3(6) . . ?
O12 C67 C66 124.1(7) . . ?
C66 C67 C68 119.6(6) . . ?
C46 C47 H47 119.5 . . ?
C46 C47 C48 121.0(8) . . ?
C48 C47 H47 119.5 . . ?
C5 C4 H4 119.8 . . ?
C3 C4 H4 119.8 . . ?
C3 C4 C5 120.3(7) . . ?
C37 C36 H36 118.9 . . ?
C35 C36 H36 118.9 . . ?
C35 C36 C37 122.2(6) . . ?
C92 C93 H93 120.0 . . ?
C94 C93 C92 119.9(7) . . ?
C94 C93 H93 120.0 . . ?
C70 C69 H69 120.4 . . ?
C70 C69 C68 119.2(8) . . ?
C68 C69 H69 120.4 . . ?
C103 C98 C99 116.8(7) . . ?
C103 C98 C97 124.8(7) . . ?
C99 C98 C97 118.3(6) . . ?
C4 C5 H5A 121.2 . . ?
C6 C5 C4 117.6(8) . . ?
C6 C5 H5A 121.2 . . ?
C93 C94 C95 122.6(7) . . ?
C89 C94 C95 118.3(6) . . ?
C89 C94 C93 119.1(7) . . ?
O11 C65 C64 116.5(6) . . ?
O11 C65 C66 123.8(6) . . ?
C66 C65 C64 119.7(6) . . ?
O14 C82 C81 125.0(6) . . ?
O14 C82 C83 117.0(6) . . ?
C81 C82 C83 117.9(6) . . ?
C32 C31 H31 120.7 . . ?
C30 C31 H31 120.7 . . ?
C30 C31 C32 118.7(8) . . ?
O3 C14 C9 119.4(6) . . ?
O3 C14 C13 123.5(6) . . ?
C13 C14 C9 117.1(6) . . ?
C98 C99 H99 118.9 . . ?
C100 C99 C98 122.2(8) . . ?
C100 C99 H99 118.9 . . ?
C10 C9 C14 119.2(6) . . ?
C10 C9 C8 118.7(7) . . ?
C8 C9 C14 121.9(6) . . ?
N1 C6 C7 113.0(6) . . ?
N1 C6 C5 122.3(6) . . ?
C5 C6 C7 124.5(7) . . ?
O16 C97 C98 115.3(6) . . ?
O16 C97 C96 123.3(7) . . ?
C96 C97 C98 121.4(6) . . ?
C83 C84 H84 119.7 . . ?
C83 C84 C85 120.7(8) . . ?
C85 C84 H84 119.7 . . ?
C64 C59 H59 119.5 . . ?
C64 C59 C60 121.1(7) . . ?
C60 C59 H59 119.5 . . ?
C59 C64 C65 118.4(6) . . ?
C59 C64 C63 117.6(7) . . ?
C63 C64 C65 123.9(7) . . ?
C73 C72 H72 120.0 . . ?
C71 C72 H72 120.0 . . ?
C71 C72 C73 120.1(8) . . ?
N4 C20 C21 112.4(6) . . ?
N4 C20 C19 123.5(6) . . ?
C19 C20 C21 124.1(7) . . ?
C24 C25 H25 120.5 . . ?
C24 C25 C26 119.1(7) . . ?
C26 C25 H25 120.5 . . ?
C84 C83 C82 120.0(7) . . ?
C84 C83 C88 119.9(7) . . ?
C88 C83 C82 120.0(6) . . ?
C49 C44 H44 120.1 . . ?
C45 C44 H44 120.1 . . ?
C45 C44 C49 119.7(7) . . ?
C87 C86 H86 120.4 . . ?
C87 C86 C85 119.3(7) . . ?
C85 C86 H86 120.4 . . ?
C28 C23 C22 121.6(6) . . ?
C24 C23 C28 119.3(6) . . ?
C24 C23 C22 119.1(6) . . ?
C47 C48 H48 120.2 . . ?
C49 C48 C47 119.7(8) . . ?
C49 C48 H48 120.2 . . ?
C54 C53 C52 122.3(7) . . ?
C58 C53 C52 118.6(7) . . ?
C58 C53 C54 119.0(8) . . ?
C13 C12 H12 119.8 . . ?
C13 C12 C11 120.4(7) . . ?
C11 C12 H12 119.8 . . ?
C29 C34 C35 118.0(6) . . ?
C29 C34 C33 120.1(7) . . ?
C33 C34 C35 121.9(7) . . ?
C69 C68 C67 123.3(7) . . ?
C69 C68 C73 118.5(7) . . ?
C73 C68 C67 118.2(6) . . ?
C83 C88 H88 119.8 . . ?
C83 C88 C87 120.3(7) . . ?
C87 C88 H88 119.8 . . ?
C34 C29 H29 120.2 . . ?
C34 C29 C30 119.7(7) . . ?
C30 C29 H29 120.2 . . ?
C40 C39 H39 120.9 . . ?
C40 C39 C38 118.1(8) . . ?
C38 C39 H39 120.9 . . ?
N6 C22 C23 123.8(6) . . ?
N6 C22 H22 118.1 . . ?
C23 C22 H22 118.1 . . ?
C86 C87 C88 120.1(8) . . ?
C86 C87 H87 119.9 . . ?
C88 C87 H87 119.9 . . ?
C44 C49 C50 118.0(6) . . ?
C48 C49 C44 119.4(6) . . ?
C48 C49 C50 122.3(7) . . ?
C31 C32 H32 119.4 . . ?
C33 C32 C31 121.2(8) . . ?
C33 C32 H32 119.4 . . ?
O8 C37 C36 124.2(6) . . ?
O8 C37 C38 115.3(6) . . ?
C36 C37 C38 120.5(6) . . ?
O4 C15 C16 109.3(6) . . ?
O4 C15 H15A 109.8 . . ?
O4 C15 H15B 109.8 . . ?
C16 C15 H15A 109.8 . . ?
C16 C15 H15B 109.8 . . ?
H15A C15 H15B 108.3 . . ?
C14 C13 H13 118.5 . . ?
C12 C13 C14 123.0(7) . . ?
C12 C13 H13 118.5 . . ?
C67 C66 H66A 106.8 . . ?
C67 C66 H66B 106.8 . . ?
C65 C66 C67 122.3(6) . . ?
C65 C66 H66A 106.8 . . ?
C65 C66 H66B 106.8 . . ?
H66A C66 H66B 106.6 . . ?
C25 C24 C23 121.8(7) . . ?
C25 C24 H24 119.1 . . ?
C23 C24 H24 119.1 . . ?
C46 C45 C44 120.5(8) . . ?
C46 C45 H45 119.7 . . ?
C44 C45 H45 119.7 . . ?
O7 C35 C36 124.8(7) . . ?
O7 C35 C34 116.4(6) . . ?
C36 C35 C34 118.8(6) . . ?
C39 C40 H40 119.0 . . ?
C41 C40 C39 122.1(8) . . ?
C41 C40 H40 119.0 . . ?
C103 C102 H102 119.5 . . ?
C101 C102 C103 121.0(8) . . ?
C101 C102 H102 119.5 . . ?
C84 C85 H85 120.2 . . ?
C86 C85 C84 119.6(8) . . ?
C86 C85 H85 120.2 . . ?
C53 C54 H54 120.2 . . ?
C53 C54 C55 119.6(9) . . ?
C55 C54 H54 120.2 . . ?
O1 C1 C2 110.2(6) . . ?
O1 C1 H1A 109.6 . . ?
O1 C1 H1B 109.6 . . ?
C2 C1 H1A 109.6 . . ?
C2 C1 H1B 109.6 . . ?
H1A C1 H1B 108.1 . . ?
C2 C3 H3 120.4 . . ?
C4 C3 C2 119.2(7) . . ?
C4 C3 H3 120.4 . . ?
C102 C101 H101 119.9 . . ?
C102 C101 C100 120.3(9) . . ?
C100 C101 H101 119.9 . . ?
C34 C33 H33 120.4 . . ?
C32 C33 C34 119.2(8) . . ?
C32 C33 H33 120.4 . . ?
C17 C18 H18 120.5 . . ?
C17 C18 C19 119.1(7) . . ?
C19 C18 H18 120.5 . . ?
C64 C63 H63 119.8 . . ?
C64 C63 C62 120.3(8) . . ?
C62 C63 H63 119.8 . . ?
C43 C38 C39 119.9(7) . . ?
C43 C38 C37 118.7(6) . . ?
C39 C38 C37 121.1(7) . . ?
C20 C19 C18 118.3(8) . . ?
C20 C19 H19 120.8 . . ?
C18 C19 H19 120.8 . . ?
C58 C57 H57 120.2 . . ?
C56 C57 H57 120.2 . . ?
C56 C57 C58 119.5(11) . . ?
C72 C73 C68 121.1(7) . . ?
C72 C73 H73 119.4 . . ?
C68 C73 H73 119.4 . . ?
C28 C27 H27 119.3 . . ?
C26 C27 C28 121.5(7) . . ?
C26 C27 H27 119.3 . . ?
C70 C71 C72 119.0(8) . . ?
C70 C71 H71 120.5 . . ?
C72 C71 H71 120.5 . . ?
O9 C50 C51 123.6(6) . . ?
O9 C50 C49 116.4(6) . . ?
C51 C50 C49 120.0(6) . . ?
C25 C26 H26 119.9 . . ?
C27 C26 C25 120.3(7) . . ?
C27 C26 H26 119.9 . . ?
C95 C96 C97 123.2(6) . . ?
C95 C96 H96 118.4 . . ?
C97 C96 H96 118.4 . . ?
N3 C8 C9 123.6(6) . . ?
N3 C8 H8 118.2 . . ?
C9 C8 H8 118.2 . . ?
C99 C100 C101 119.0(9) . . ?
C99 C100 H100 120.5 . . ?
C101 C100 H100 120.5 . . ?
C40 C41 H41 120.2 . . ?
C40 C41 C42 119.6(8) . . ?
C42 C41 H41 120.2 . . ?
C31 C30 C29 121.1(8) . . ?
C31 C30 H30 119.5 . . ?
C29 C30 H30 119.5 . . ?
C59 C60 H60 119.9 . . ?
C61 C60 C59 120.2(8) . . ?
C61 C60 H60 119.9 . . ?
C89 C90 H90 120.3 . . ?
C89 C90 C91 119.4(9) . . ?
C91 C90 H90 120.3 . . ?
C60 C61 H61 119.7 . . ?
C62 C61 C60 120.5(8) . . ?
C62 C61 H61 119.7 . . ?
C53 C58 C57 120.7(9) . . ?
C53 C58 H58 119.7 . . ?
C57 C58 H58 119.7 . . ?
Ho1 O6 Ho2 109.99(16) . . ?
C28 O6 Ho2 120.3(3) . . ?
C28 O6 Ho1 120.9(4) . . ?
C43 C42 C41 120.2(8) . . ?
C43 C42 H42 119.9 . . ?
C41 C42 H42 119.9 . . ?
C10 C11 C12 118.2(7) . . ?
C10 C11 H11 120.9 . . ?
C12 C11 H11 120.9 . . ?
C63 C62 H62 119.9 . . ?
C61 C62 C63 120.2(8) . . ?
C61 C62 H62 119.9 . . ?
C54 C55 H55 119.4 . . ?
C56 C55 C54 121.1(10) . . ?
C56 C55 H55 119.4 . . ?
C57 C56 H56 120.1 . . ?
C55 C56 C57 119.8(10) . . ?
C55 C56 H56 120.1 . . ?
C94 C89 H89 119.3 . . ?
C90 C89 C94 121.4(8) . . ?
C90 C89 H89 119.3 . . ?
C92 C91 C90 120.6(8) . . ?
C92 C91 H91 119.7 . . ?
C90 C91 H91 119.7 . . ?

loop_
_geom_bond_atom_site_label_1
_geom_bond_atom_site_label_2
_geom_bond_distance
_geom_bond_site_symmetry_2
_geom_bond_publ_flag
Ho2 O2 2.273(4) . ?
Ho2 O5 2.279(4) . ?
Ho2 O13 2.252(4) . ?
Ho2 O3 2.357(4) . ?
Ho2 O14 2.258(4) . ?
Ho2 N3 2.523(6) . ?
Ho2 N6 2.494(5) . ?
Ho2 O6 2.346(4) . ?
Ho1 O2 2.316(4) . ?
Ho1 O10 2.270(4) . ?
Ho1 O7 2.314(4) . ?
Ho1 O1 2.384(5) . ?
Ho1 O9 2.265(4) . ?
Ho1 O8 2.251(5) . ?
Ho1 N1 2.457(5) . ?
Ho1 O6 2.302(4) . ?
Ho3 O5 2.328(4) . ?
Ho3 O4 2.409(5) . ?
Ho3 O15 2.283(4) . ?
Ho3 O3 2.297(4) . ?
Ho3 O12 2.251(5) . ?
Ho3 O11 2.282(4) . ?
Ho3 O16 2.259(4) . ?
Ho3 N4 2.479(6) . ?
O2 C7 1.297(7) . ?
O5 C21 1.319(7) . ?
O10 C52 1.272(8) . ?
O4 C15 1.442(9) . ?
O15 C95 1.273(7) . ?
O7 C35 1.269(8) . ?
O13 C80 1.256(7) . ?
O3 C14 1.327(7) . ?
O14 C82 1.266(7) . ?
O1 C1 1.430(9) . ?
O12 C67 1.258(7) . ?
O11 C65 1.256(7) . ?
O9 C50 1.261(7) . ?
O8 C37 1.255(8) . ?
O16 C97 1.271(7) . ?
C79 C78 1.3900 . ?
C79 C74 1.3900 . ?
C79 C80 1.492(7) . ?
C78 H78 0.9500 . ?
C78 C77 1.3900 . ?
C77 H77 0.9500 . ?
C77 C76 1.3900 . ?
C76 H76 0.9500 . ?
C76 C75 1.3900 . ?
C75 H75 0.9500 . ?
C75 C74 1.3900 . ?
C74 H74 0.9500 . ?
N3 N2 1.410(7) . ?
N3 C8 1.297(8) . ?
N6 N5 1.403(7) . ?
N6 C22 1.286(8) . ?
C16 N4 1.343(8) . ?
C16 C17 1.395(11) . ?
C16 C15 1.466(11) . ?
N2 H2 0.8800 . ?
N2 C7 1.296(8) . ?
N1 C2 1.333(8) . ?
N1 C6 1.357(9) . ?
C10 H10 0.9500 . ?
C10 C9 1.385(10) . ?
C10 C11 1.393(11) . ?
N5 H5 0.8800 . ?
N5 C21 1.271(8) . ?
C21 C20 1.504(8) . ?
C46 H46 0.9500 . ?
C46 C47 1.357(13) . ?
C46 C45 1.377(12) . ?
N4 C20 1.337(9) . ?
C80 C81 1.396(9) . ?
C17 H17 0.9500 . ?
C17 C18 1.369(12) . ?
C7 C6 1.479(9) . ?
C43 H43 0.9500 . ?
C43 C38 1.397(11) . ?
C43 C42 1.389(11) . ?
C81 H81 0.9500 . ?
C81 C82 1.398(9) . ?
C28 C23 1.426(9) . ?
C28 C27 1.394(9) . ?
C28 O6 1.332(7) . ?
C2 C1 1.477(11) . ?
C2 C3 1.414(10) . ?
C52 C51 1.407(9) . ?
C52 C53 1.509(10) . ?
C70 H70 0.9500 . ?
C70 C69 1.390(12) . ?
C70 C71 1.369(12) . ?
C92 H92 0.9500 . ?
C92 C93 1.399(11) . ?
C92 C91 1.379(12) . ?
C95 C94 1.485(9) . ?
C95 C96 1.389(10) . ?
C51 H51 0.9500 . ?
C51 C50 1.402(9) . ?
C103 H103 0.9500 . ?
C103 C98 1.399(9) . ?
C103 C102 1.382(12) . ?
C67 C68 1.499(10) . ?
C67 C66 1.411(9) . ?
C47 H47 0.9500 . ?
C47 C48 1.392(10) . ?
C4 H4 0.9500 . ?
C4 C5 1.400(10) . ?
C4 C3 1.364(11) . ?
C36 H36 0.9500 . ?
C36 C37 1.407(10) . ?
C36 C35 1.389(10) . ?
C93 H93 0.9500 . ?
C93 C94 1.395(9) . ?
C69 H69 0.9500 . ?
C69 C68 1.387(10) . ?
C98 C99 1.409(10) . ?
C98 C97 1.480(10) . ?
C5 H5A 0.9500 . ?
C5 C6 1.385(9) . ?
C94 C89 1.383(10) . ?
C65 C64 1.494(9) . ?
C65 C66 1.409(10) . ?
C82 C83 1.508(9) . ?
C31 H31 0.9500 . ?
C31 C32 1.398(13) . ?
C31 C30 1.372(11) . ?
C14 C9 1.454(9) . ?
C14 C13 1.381(9) . ?
C99 H99 0.9500 . ?
C99 C100 1.373(11) . ?
C9 C8 1.431(10) . ?
C97 C96 1.400(10) . ?
C84 H84 0.9500 . ?
C84 C83 1.372(10) . ?
C84 C85 1.398(10) . ?
C59 H59 0.9500 . ?
C59 C64 1.362(10) . ?
C59 C60 1.397(10) . ?
C64 C63 1.384(10) . ?
C72 H72 0.9500 . ?
C72 C73 1.387(11) . ?
C72 C71 1.371(12) . ?
C20 C19 1.372(9) . ?
C25 H25 0.9500 . ?
C25 C24 1.370(11) . ?
C25 C26 1.397(12) . ?
C83 C88 1.377(10) . ?
C44 H44 0.9500 . ?
C44 C49 1.392(10) . ?
C44 C45 1.383(10) . ?
C86 H86 0.9500 . ?
C86 C87 1.390(12) . ?
C86 C85 1.395(12) . ?
C23 C22 1.444(9) . ?
C23 C24 1.387(9) . ?
C48 H48 0.9500 . ?
C48 C49 1.379(10) . ?
C53 C54 1.384(10) . ?
C53 C58 1.384(11) . ?
C12 H12 0.9500 . ?
C12 C13 1.370(10) . ?
C12 C11 1.406(11) . ?
C34 C29 1.384(10) . ?
C34 C35 1.521(10) . ?
C34 C33 1.394(9) . ?
C68 C73 1.395(10) . ?
C88 H88 0.9500 . ?
C88 C87 1.396(10) . ?
C29 H29 0.9500 . ?
C29 C30 1.392(11) . ?
C39 H39 0.9500 . ?
C39 C40 1.402(11) . ?
C39 C38 1.407(10) . ?
C22 H22 0.9500 . ?
C87 H87 0.9500 . ?
C49 C50 1.506(9) . ?
C32 H32 0.9500 . ?
C32 C33 1.381(11) . ?
C37 C38 1.492(10) . ?
C15 H15A 0.9900 . ?
C15 H15B 0.9900 . ?
C13 H13 0.9500 . ?
C66 H66A 0.9900 . ?
C66 H66B 0.9900 . ?
C24 H24 0.9500 . ?
C45 H45 0.9500 . ?
C40 H40 0.9500 . ?
C40 C41 1.353(12) . ?
C102 H102 0.9500 . ?
C102 C101 1.365(13) . ?
C85 H85 0.9500 . ?
C54 H54 0.9500 . ?
C54 C55 1.390(12) . ?
C1 H1A 0.9900 . ?
C1 H1B 0.9900 . ?
C3 H3 0.9500 . ?
C101 H101 0.9500 . ?
C101 C100 1.384(12) . ?
C33 H33 0.9500 . ?
C18 H18 0.9500 . ?
C18 C19 1.376(10) . ?
C63 H63 0.9500 . ?
C63 C62 1.415(12) . ?
C19 H19 0.9500 . ?
C57 H57 0.9500 . ?
C57 C58 1.390(12) . ?
C57 C56 1.383(16) . ?
C73 H73 0.9500 . ?
C27 H27 0.9500 . ?
C27 C26 1.378(10) . ?
C71 H71 0.9500 . ?
C26 H26 0.9500 . ?
C96 H96 0.9500 . ?
C8 H8 0.9500 . ?
C100 H100 0.9500 . ?
C41 H41 0.9500 . ?
C41 C42 1.400(12) . ?
C30 H30 0.9500 . ?
C60 H60 0.9500 . ?
C60 C61 1.357(11) . ?
C90 H90 0.9500 . ?
C90 C89 1.369(12) . ?
C90 C91 1.392(12) . ?
C61 H61 0.9500 . ?
C61 C62 1.324(13) . ?
C58 H58 0.9500 . ?
C42 H42 0.9500 . ?
C11 H11 0.9500 . ?
C62 H62 0.9500 . ?
C55 H55 0.9500 . ?
C55 C56 1.357(16) . ?
C56 H56 0.9500 . ?
C89 H89 0.9500 . ?
C91 H91 0.9500 . ?

loop_
_geom_torsion_atom_site_label_1
_geom_torsion_atom_site_label_2
_geom_torsion_atom_site_label_3
_geom_torsion_atom_site_label_4
_geom_torsion
_geom_torsion_site_symmetry_1
_geom_torsion_site_symmetry_2
_geom_torsion_site_symmetry_3
_geom_torsion_site_symmetry_4
_geom_torsion_publ_flag
Ho2 O2 C7 N2 11.6(8) . . . . ?
Ho2 O2 C7 C6 -170.1(4) . . . . ?
Ho2 O5 C21 N5 2.0(8) . . . . ?
Ho2 O5 C21 C20 -180.0(4) . . . . ?
Ho2 O13 C80 C79 -174.8(4) . . . . ?
Ho2 O13 C80 C81 8.0(11) . . . . ?
Ho2 O3 C14 C9 57.1(7) . . . . ?
Ho2 O3 C14 C13 -121.7(6) . . . . ?
Ho2 O14 C82 C81 -21.0(10) . . . . ?
Ho2 O14 C82 C83 162.7(5) . . . . ?
Ho2 N3 N2 C7 -5.6(6) . . . . ?
Ho2 N3 C8 C9 -12.8(10) . . . . ?
Ho2 N6 N5 C21 -3.7(6) . . . . ?
Ho2 N6 C22 C23 -11.5(9) . . . . ?
Ho1 O2 C7 N2 -147.1(5) . . . . ?
Ho1 O2 C7 C6 31.2(7) . . . . ?
Ho1 O10 C52 C51 3.9(11) . . . . ?
Ho1 O10 C52 C53 -178.7(4) . . . . ?
Ho1 O7 C35 C36 17.8(11) . . . . ?
Ho1 O7 C35 C34 -163.6(4) . . . . ?
Ho1 O1 C1 C2 11.4(8) . . . . ?
Ho1 O9 C50 C51 4.8(10) . . . . ?
Ho1 O9 C50 C49 -175.3(4) . . . . ?
Ho1 O8 C37 C36 -15.7(11) . . . . ?
Ho1 O8 C37 C38 163.3(5) . . . . ?
Ho1 N1 C2 C1 -10.1(8) . . . . ?
Ho1 N1 C2 C3 169.6(5) . . . . ?
Ho1 N1 C6 C7 4.0(7) . . . . ?
Ho1 N1 C6 C5 -171.6(5) . . . . ?
Ho3 O5 C21 N5 -146.9(5) . . . . ?
Ho3 O5 C21 C20 31.2(6) . . . . ?
Ho3 O4 C15 C16 28.6(8) . . . . ?
Ho3 O15 C95 C94 -169.3(4) . . . . ?
Ho3 O15 C95 C96 10.4(10) . . . . ?
Ho3 O3 C14 C9 -95.0(6) . . . . ?
Ho3 O3 C14 C13 86.1(7) . . . . ?
Ho3 O12 C67 C68 177.0(5) . . . . ?
Ho3 O12 C67 C66 -4.5(11) . . . . ?
Ho3 O11 C65 C64 -177.8(4) . . . . ?
Ho3 O11 C65 C66 2.7(11) . . . . ?
Ho3 O16 C97 C98 159.3(5) . . . . ?
Ho3 O16 C97 C96 -21.0(10) . . . . ?
Ho3 N4 C20 C21 -9.8(7) . . . . ?
Ho3 N4 C20 C19 169.1(5) . . . . ?
O2 C7 C6 N1 -21.9(8) . . . . ?
O2 C7 C6 C5 153.6(6) . . . . ?
O5 C21 C20 N4 -12.6(8) . . . . ?
O5 C21 C20 C19 168.6(6) . . . . ?
O10 C52 C51 C50 4.3(11) . . . . ?
O10 C52 C53 C54 156.2(7) . . . . ?
O10 C52 C53 C58 -27.5(10) . . . . ?
O15 C95 C94 C93 -145.1(7) . . . . ?
O15 C95 C94 C89 35.0(9) . . . . ?
O15 C95 C96 C97 3.2(11) . . . . ?
O13 C80 C81 C82 6.4(12) . . . . ?
O3 C14 C9 C10 179.2(6) . . . . ?
O3 C14 C9 C8 3.5(10) . . . . ?
O3 C14 C13 C12 179.2(7) . . . . ?
O14 C82 C83 C84 44.5(10) . . . . ?
O14 C82 C83 C88 -133.9(7) . . . . ?
O12 C67 C68 C69 -156.4(7) . . . . ?
O12 C67 C68 C73 24.0(10) . . . . ?
O12 C67 C66 C65 1.8(11) . . . . ?
O11 C65 C64 C59 3.0(10) . . . . ?
O11 C65 C64 C63 -179.5(8) . . . . ?
O11 C65 C66 C67 -1.0(11) . . . . ?
O8 C37 C38 C43 -22.5(10) . . . . ?
O8 C37 C38 C39 151.4(7) . . . . ?
O16 C97 C96 C95 1.6(11) . . . . ?
C79 C78 C77 C76 0.0 . . . . ?
C79 C80 C81 C82 -170.7(7) . . . . ?
C78 C79 C74 C75 0.0 . . . . ?
C78 C79 C80 O13 170.5(5) . . . . ?
C78 C79 C80 C81 -12.2(9) . . . . ?
C78 C77 C76 C75 0.0 . . . . ?
C77 C76 C75 C74 0.0 . . . . ?
C76 C75 C74 C79 0.0 . . . . ?
C74 C79 C78 C77 0.0 . . . . ?
C74 C79 C80 O13 -8.6(8) . . . . ?
C74 C79 C80 C81 168.7(6) . . . . ?
N3 N2 C7 O2 -2.9(8) . . . . ?
N3 N2 C7 C6 178.8(5) . . . . ?
N6 N5 C21 O5 1.4(8) . . . . ?
N6 N5 C21 C20 -176.7(5) . . . . ?
C16 N4 C20 C21 -179.3(5) . . . . ?
C16 N4 C20 C19 -0.4(10) . . . . ?
C16 C17 C18 C19 -0.9(12) . . . . ?
N2 N3 C8 C9 179.0(6) . . . . ?
N2 C7 C6 N1 156.5(6) . . . . ?
N2 C7 C6 C5 -28.0(9) . . . . ?
N1 C2 C1 O1 -0.3(9) . . . . ?
N1 C2 C3 C4 1.1(10) . . . . ?
C10 C9 C8 N3 159.5(7) . . . . ?
N5 N6 C22 C23 -177.6(6) . . . . ?
N5 C21 C20 N4 165.7(6) . . . . ?
N5 C21 C20 C19 -13.2(9) . . . . ?
C21 C20 C19 C18 178.7(6) . . . . ?
C46 C47 C48 C49 0.3(13) . . . . ?
N4 C16 C17 C18 0.5(11) . . . . ?
N4 C16 C15 O4 -25.1(9) . . . . ?
N4 C20 C19 C18 0.0(11) . . . . ?
C80 C79 C78 C77 -179.1(6) . . . . ?
C80 C79 C74 C75 179.2(6) . . . . ?
C80 C81 C82 O14 0.3(12) . . . . ?
C80 C81 C82 C83 176.6(7) . . . . ?
C17 C16 N4 Ho3 -168.9(5) . . . . ?
C17 C16 N4 C20 0.2(10) . . . . ?
C17 C16 C15 O4 156.8(7) . . . . ?
C17 C18 C19 C20 0.7(12) . . . . ?
C81 C82 C83 C84 -132.0(8) . . . . ?
C81 C82 C83 C88 49.5(10) . . . . ?
C28 C23 C22 N6 -20.6(10) . . . . ?
C28 C23 C24 C25 5.3(11) . . . . ?
C28 C27 C26 C25 0.8(13) . . . . ?
C2 N1 C6 C7 175.3(5) . . . . ?
C2 N1 C6 C5 -0.4(9) . . . . ?
C52 C51 C50 O9 -8.3(10) . . . . ?
C52 C51 C50 C49 171.8(6) . . . . ?
C52 C53 C54 C55 177.6(7) . . . . ?
C52 C53 C58 C57 -175.0(8) . . . . ?
C70 C69 C68 C67 178.1(7) . . . . ?
C70 C69 C68 C73 -2.3(12) . . . . ?
C92 C93 C94 C95 176.1(7) . . . . ?
C92 C93 C94 C89 -3.9(11) . . . . ?
C95 C94 C89 C90 -179.9(9) . . . . ?
C51 C52 C53 C54 -26.3(11) . . . . ?
C51 C52 C53 C58 149.9(7) . . . . ?
C103 C98 C99 C100 1.9(12) . . . . ?
C103 C98 C97 O16 164.5(7) . . . . ?
C103 C98 C97 C96 -15.3(11) . . . . ?
C103 C102 C101 C100 1.0(13) . . . . ?
C67 C68 C73 C72 -179.8(7) . . . . ?
C47 C46 C45 C44 1.4(13) . . . . ?
C47 C48 C49 C44 -0.5(11) . . . . ?
C47 C48 C49 C50 -174.2(7) . . . . ?
C4 C5 C6 N1 2.1(10) . . . . ?
C4 C5 C6 C7 -173.1(6) . . . . ?
C36 C37 C38 C43 156.5(7) . . . . ?
C36 C37 C38 C39 -29.6(11) . . . . ?
C93 C92 C91 C90 -0.5(15) . . . . ?
C93 C94 C89 C90 0.1(14) . . . . ?
C69 C70 C71 C72 -3.2(14) . . . . ?
C69 C68 C73 C72 0.5(11) . . . . ?
C98 C103 C102 C101 -1.7(12) . . . . ?
C98 C99 C100 C101 -2.6(13) . . . . ?
C98 C97 C96 C95 -178.7(6) . . . . ?
C5 C4 C3 C2 0.7(11) . . . . ?
C94 C95 C96 C97 -177.2(6) . . . . ?
C65 C64 C63 C62 179.8(9) . . . . ?
C82 C83 C88 C87 177.9(7) . . . . ?
C31 C32 C33 C34 2.6(13) . . . . ?
C14 C9 C8 N3 -24.8(11) . . . . ?
C99 C98 C97 O16 -13.1(9) . . . . ?
C99 C98 C97 C96 167.2(7) . . . . ?
C9 C10 C11 C12 -1.4(13) . . . . ?
C9 C14 C13 C12 0.3(11) . . . . ?
C6 N1 C2 C1 179.0(6) . . . . ?
C6 N1 C2 C3 -1.2(9) . . . . ?
C97 C98 C99 C100 179.6(8) . . . . ?
C84 C83 C88 C87 -0.5(12) . . . . ?
C59 C64 C63 C62 -2.6(14) . . . . ?
C59 C60 C61 C62 0.6(15) . . . . ?
C64 C65 C66 C67 179.5(6) . . . . ?
C64 C59 C60 C61 -0.3(13) . . . . ?
C64 C63 C62 C61 3.0(17) . . . . ?
C83 C84 C85 C86 1.9(14) . . . . ?
C83 C88 C87 C86 1.3(13) . . . . ?
C44 C49 C50 O9 -10.1(9) . . . . ?
C44 C49 C50 C51 169.8(6) . . . . ?
C23 C28 C27 C26 2.2(11) . . . . ?
C23 C28 O6 Ho2 62.0(7) . . . . ?
C23 C28 O6 Ho1 -82.2(6) . . . . ?
C48 C49 C50 O9 163.7(6) . . . . ?
C48 C49 C50 C51 -16.4(10) . . . . ?
C53 C52 C51 C50 -172.9(6) . . . . ?
C53 C54 C55 C56 -3.8(14) . . . . ?
C34 C29 C30 C31 0.4(14) . . . . ?
C68 C67 C66 C65 -179.7(7) . . . . ?
C29 C34 C35 O7 25.7(9) . . . . ?
C29 C34 C35 C36 -155.7(7) . . . . ?
C29 C34 C33 C32 -0.9(11) . . . . ?
C39 C40 C41 C42 -3.7(17) . . . . ?
C22 N6 N5 C21 163.9(5) . . . . ?
C22 C23 C24 C25 -176.3(7) . . . . ?
C87 C86 C85 C84 -1.1(15) . . . . ?
C49 C44 C45 C46 -1.6(11) . . . . ?
C32 C31 C30 C29 1.3(15) . . . . ?
C37 C36 C35 O7 4.2(11) . . . . ?
C37 C36 C35 C34 -174.3(6) . . . . ?
C15 C16 N4 Ho3 13.0(8) . . . . ?
C15 C16 N4 C20 -178.0(6) . . . . ?
C15 C16 C17 C18 178.5(7) . . . . ?
C13 C14 C9 C10 -1.8(10) . . . . ?
C13 C14 C9 C8 -177.6(7) . . . . ?
C13 C12 C11 C10 -0.2(13) . . . . ?
C66 C67 C68 C69 25.0(11) . . . . ?
C66 C67 C68 C73 -154.6(7) . . . . ?
C66 C65 C64 C59 -177.5(7) . . . . ?
C66 C65 C64 C63 0.1(11) . . . . ?
C24 C25 C26 C27 -0.8(14) . . . . ?
C24 C23 C22 N6 161.1(7) . . . . ?
C45 C46 C47 C48 -0.8(14) . . . . ?
C45 C44 C49 C48 1.2(11) . . . . ?
C45 C44 C49 C50 175.2(6) . . . . ?
C35 C36 C37 O8 -6.0(11) . . . . ?
C35 C36 C37 C38 175.1(7) . . . . ?
C35 C34 C29 C30 179.0(7) . . . . ?
C35 C34 C33 C32 179.5(7) . . . . ?
C40 C39 C38 C43 -4.1(13) . . . . ?
C40 C39 C38 C37 -177.9(8) . . . . ?
C40 C41 C42 C43 2.8(15) . . . . ?
C102 C103 C98 C99 0.3(11) . . . . ?
C102 C103 C98 C97 -177.3(7) . . . . ?
C102 C101 C100 C99 1.1(13) . . . . ?
C85 C84 C83 C82 -179.6(8) . . . . ?
C85 C84 C83 C88 -1.1(13) . . . . ?
C85 C86 C87 C88 -0.5(14) . . . . ?
C54 C53 C58 C57 1.4(13) . . . . ?
C54 C55 C56 C57 3.4(16) . . . . ?
C1 C2 C3 C4 -179.2(7) . . . . ?
C3 C2 C1 O1 179.9(6) . . . . ?
C3 C4 C5 C6 -2.2(11) . . . . ?
C33 C34 C29 C30 -0.6(12) . . . . ?
C33 C34 C35 O7 -154.7(7) . . . . ?
C33 C34 C35 C36 24.0(10) . . . . ?
C38 C43 C42 C41 -2.7(13) . . . . ?
C38 C39 C40 C41 4.4(16) . . . . ?
C73 C72 C71 C70 1.3(13) . . . . ?
C27 C28 C23 C22 176.5(6) . . . . ?
C27 C28 C23 C24 -5.1(10) . . . . ?
C27 C28 O6 Ho2 -119.3(6) . . . . ?
C27 C28 O6 Ho1 96.5(6) . . . . ?
C71 C70 C69 C68 3.7(14) . . . . ?
C71 C72 C73 C68 0.0(12) . . . . ?
C26 C25 C24 C23 -2.3(13) . . . . ?
C96 C95 C94 C93 35.3(10) . . . . ?
C96 C95 C94 C89 -144.7(8) . . . . ?
C8 N3 N2 C7 163.7(6) . . . . ?
C30 C31 C32 C33 -2.8(14) . . . . ?
C60 C59 C64 C65 179.0(7) . . . . ?
C60 C59 C64 C63 1.3(12) . . . . ?
C60 C61 C62 C63 -2.0(17) . . . . ?
C58 C53 C54 C55 1.4(12) . . . . ?
C58 C57 C56 C55 -0.6(16) . . . . ?
O6 C28 C23 C22 -4.7(10) . . . . ?
O6 C28 C23 C24 173.7(6) . . . . ?
O6 C28 C27 C26 -176.6(7) . . . . ?
C42 C43 C38 C39 3.4(13) . . . . ?
C42 C43 C38 C37 177.3(7) . . . . ?
C11 C10 C9 C14 2.4(12) . . . . ?
C11 C10 C9 C8 178.3(8) . . . . ?
C11 C12 C13 C14 0.8(13) . . . . ?
C56 C57 C58 C53 -1.8(15) . . . . ?
C89 C90 C91 C92 -3.2(16) . . . . ?
C91 C92 C93 C94 4.1(13) . . . . ?
C91 C90 C89 C94 3.4(16) . . . . ?
